data_4123967
loop_
_publ_author_name
'Sieve, B.'
'Henning, R.'
'Chen, X.Z.'
'Kanatzidis, M.G.'
'Kannewurf, C.R.'
'Brazis, P.'
'Schultz, A.J.'
'Cowen, J.A.'

_publ_section_title
;
 Cubic aluminium silicides RE8 Ru12 Al49 Si9 (Alx Si12-x) (RE = Pr, Sm)
 from liquid aluminum. Empty (Si, Al)12 cuboctahedral clusters and
 assignment of the Al/Si distribution with neutron diffraction
;
_journal_name_full 'Journal of the American Chemical Society'
_journal_page_first 7040
_journal_page_last 7047
_journal_volume 123
_journal_year 2001
_chemical_formula_sum 'Al52.996 Ru12 Si17.004 Sm8'
_chemical_name_systematic 'Sm8 Ru12 Al49 Si9 (Al0.333 Si0.667)12'
_space_group_IT_number 221
_symmetry_space_group_name_Hall '-P 4 2 3'
_symmetry_space_group_name_H-M 'P m -3 m'
_cell_angle_alpha 90
_cell_angle_beta 90
_cell_angle_gamma 90
_cell_formula_units_Z 1
_cell_length_a 11.5101
_cell_length_b 11.5101
_cell_length_c 11.5101
_cell_volume 1524.886
_citation_journal_id_ASTM JACSAT
_cod_data_source_file Sieve_JACSAT_2001_1118.cif
_cod_data_source_block Al52.996Ru12Si17.004Sm8
_cod_database_code 4123967

loop_
_symmetry_equiv_pos_as_xyz
x,y,z
-y,x,z
-x,-y,z
y,-x,z
x,-y,-z
y,x,-z
-x,y,-z
-y,-x,-z
z,x,y
-x,z,y
-z,-x,y
x,-z,y
z,-x,-y
x,z,-y
-z,x,-y
-x,-z,-y
y,z,x
y,-z,-x
z,y,-x
-y,z,-x
-z,-y,-x
-y,-z,x
z,-y,x
-z,y,x
-x,-y,-z
y,-x,-z
x,y,-z
-y,x,-z
-x,y,z
-y,-x,z
x,-y,z
y,x,z
-z,-x,-y
x,-z,-y
z,x,-y
-x,z,-y
-z,x,y
-x,-z,y
z,-x,y
x,z,y
-y,-z,-x
-y,z,x
-z,-y,x
y,-z,x
z,y,x
y,z,-x
-z,y,-x
z,-y,-x

loop_
_atom_site_label
_atom_site_type_symbol
_atom_site_fract_x
_atom_site_fract_y
_atom_site_fract_z
_atom_site_occupancy
_atom_site_U_iso_or_equiv
Si1 Si 0.1571 0 0.1571 0.667 0.0
Sm1 Sm 0.3221 0.3221 0.3221 1 0.0
Al3 Al 0.1277 0.3618 0.1277 1 0.0
Ru1 Ru 0.3056 0 0.3056 1 0.0
Al2 Al 0.5 0.113 0.3223 1 0.0
Si3 Si 0 0 0.5 1 0.0
Al1 Al 0.1571 0 0.1571 0.333 0.0
Si2 Si 0.5 0.2577 0.5 1 0.0
Al4 Al 0.5 0.5 0.5 1 0.0
